data_4504549
loop_
_publ_author_name
'Li, Fang-Fang'
'Ma, Jian-Fang'
'Song, Shu-Yan'
'Yang, Jin'
'Jia, Heng-Qing'
'Hu, Ning-Hai'

_publ_section_title
;
 Syntheses, Structures, and Characterizations of Four New Silver(I)
 Sulfonate Coordination Polymers with Neutral Ligands
;
_journal_issue 1
_journal_name_full 'Crystal Growth &amp; Design'
_journal_page_first 209
_journal_paper_doi 10.1021/cg050293d
_journal_volume 6
_journal_year 2006
_chemical_formula_moiety 'C42 H45 Ag3 N6 O14 S2'
_chemical_formula_sum 'C42 H45 Ag3 N6 O14 S2'
_chemical_formula_weight 1245.57
_chemical_melting_point ?
_chemical_name_systematic
;
 ?
;
_space_group_IT_number 15
_symmetry_cell_setting monoclinic
_symmetry_space_group_name_Hall '-C 2yc'
_symmetry_space_group_name_H-M 'C 1 2/c 1'
_atom_sites_solution_hydrogens geom
_atom_sites_solution_primary direct
_atom_sites_solution_secondary difmap
_audit_creation_method SHELXL-97
_cell_angle_alpha 90.00
_cell_angle_beta 125.869(2)
_cell_angle_gamma 90.00
_cell_formula_units_Z 4
_cell_length_a 25.227(3)
_cell_length_b 11.4304(13)
_cell_length_c 18.886(2)
_cell_measurement_temperature 293(2)
_cell_volume 4413.1(9)
_computing_cell_refinement 'Bruker SMART'
_computing_data_collection 'Bruker SMART'
_computing_data_reduction 'Bruker SAINT software (Bruker, 1999)'
_computing_molecular_graphics 'SHELXTL-PLUS (Sheldrick, 1990)'
_computing_publication_material SHELXL-97
_computing_structure_refinement 'SHELXL-97 (Sheldrick, 1997)'
_computing_structure_solution 'SHELXS-97(Sheldrick, 1997)'
_diffrn_ambient_temperature 293(2)
_diffrn_measured_fraction_theta_full 0.996
_diffrn_measured_fraction_theta_max 0.987
_diffrn_measurement_device_type 'Bruker SMART APEX CCD'
_diffrn_measurement_method 'phi and omega scans'
_diffrn_radiation_monochromator graphite
_diffrn_radiation_source 'fine-focus sealed tube'
_diffrn_radiation_type MoK\a
_diffrn_radiation_wavelength 0.71073
_diffrn_reflns_av_R_equivalents 0.0467
_diffrn_reflns_av_sigmaI/netI 0.0407
_diffrn_reflns_limit_h_max 31
_diffrn_reflns_limit_h_min -31
_diffrn_reflns_limit_k_max 14
_diffrn_reflns_limit_k_min -13
_diffrn_reflns_limit_l_max 22
_diffrn_reflns_limit_l_min -23
_diffrn_reflns_number 12165
_diffrn_reflns_theta_full 25.00
_diffrn_reflns_theta_max 26.07
_diffrn_reflns_theta_min 1.99
_diffrn_standards_decay_% none
_diffrn_standards_interval_count none
_diffrn_standards_interval_time none
_diffrn_standards_number none
_exptl_absorpt_coefficient_mu 1.489
_exptl_absorpt_correction_T_max 0.718
_exptl_absorpt_correction_T_min 0.571
_exptl_absorpt_correction_type empirical
_exptl_absorpt_process_details SADABS
_exptl_crystal_colour Yellow
_exptl_crystal_density_diffrn 1.875
_exptl_crystal_density_meas ?
_exptl_crystal_density_method 'not measured'
_exptl_crystal_description platelet
_exptl_crystal_F_000 2496
_exptl_crystal_size_max 0.286
_exptl_crystal_size_mid 0.133
_exptl_crystal_size_min 0.076
_refine_diff_density_max 0.864
_refine_diff_density_min -0.399
_refine_diff_density_rms 0.080
_refine_ls_extinction_method none
_refine_ls_goodness_of_fit_ref 0.943
_refine_ls_hydrogen_treatment mixed
_refine_ls_matrix_type full
_refine_ls_number_parameters 323
_refine_ls_number_reflns 4329
_refine_ls_number_restraints 7
_refine_ls_restrained_S_all 0.976
_refine_ls_R_factor_all 0.0470
_refine_ls_R_factor_gt 0.0332
_refine_ls_shift/su_max 0.001
_refine_ls_shift/su_mean 0.000
_refine_ls_structure_factor_coef Fsqd
_refine_ls_weighting_details 'calc w=1/[\s^2^(Fo^2^)+(0.0379P)^2^+0.0000P] where P=(Fo^2^+2Fc^2^)/3'
_refine_ls_weighting_scheme calc
_refine_ls_wR_factor_gt 0.0726
_refine_ls_wR_factor_ref 0.0785
_reflns_number_gt 3293
_reflns_number_total 4329
_reflns_threshold_expression >2sigma(I)
_cod_data_source_file cg050293dsi20050627_103555.cif
_cod_data_source_block compound-4
_cod_depositor_comments
;
The following automatic conversions were performed:

'_chemical_melting_point' value 'not measured' was changed to '?' -
the value is undefined or not given.

'_symmetry_cell_setting' value
'Monoclinic' changed to 'monoclinic' according to
/home/saulius/struct/CIF-dictionaries/cif_core.dic dictionary named
'cif_core.dic' version 2.4.1 from 2010-06-29.

Automatic conversion script
Id: cif_fix_values 1715 2011-07-08 13:25:40Z adriana 

The following automatic conversions were performed:

'_exptl_crystal_density_meas' value 'none' was changed to '?' - the
value is perceived as not measured.

Automatic conversion script
Id: cif_fix_values 3008 2015-01-20 13:52:24Z robertas 
;
_cod_original_sg_symbol_H-M 'c 12/c1'
_cod_database_code 4504549

loop_
_symmetry_equiv_pos_as_xyz
'x, y, z'
'-x, y, -z+1/2'
'x+1/2, y+1/2, z'
'-x+1/2, y+1/2, -z+1/2'
'-x, -y, -z'
'x, -y, z-1/2'
'-x+1/2, -y+1/2, -z'
'x+1/2, -y+1/2, z-1/2'

loop_
_atom_site_label
_atom_site_type_symbol
_atom_site_fract_x
_atom_site_fract_y
_atom_site_fract_z
_atom_site_U_iso_or_equiv
_atom_site_adp_type
_atom_site_occupancy
_atom_site_symmetry_multiplicity
_atom_site_calc_flag
_atom_site_refinement_flags
C1 C 0.22682(13) 0.9141(2) 0.21199(18) 0.0273(6) Uani 1 1 d .
C2 C 0.19369(13) 0.8085(3) 0.18068(19) 0.0314(7) Uani 1 1 d .
H2 H 0.2168 0.7387 0.2022 0.038 Uiso 1 1 calc R
C3 C 0.12693(14) 0.8059(3) 0.1181(2) 0.0348(7) Uani 1 1 d .
H3 H 0.1056 0.7343 0.0980 0.042 Uiso 1 1 calc R
C4 C 0.09088(13) 0.9095(3) 0.08450(19) 0.0334(7) Uani 1 1 d .
C5 C 0.12466(14) 1.0163(3) 0.1173(2) 0.0360(7) Uani 1 1 d .
H5 H 0.1018 1.0864 0.0967 0.043 Uiso 1 1 calc R
C6 C 0.19129(14) 1.0176(3) 0.1795(2) 0.0340(7) Uani 1 1 d .
H6 H 0.2129 1.0889 0.2003 0.041 Uiso 1 1 calc R
C7 C 0.97846(15) 0.7001(3) 0.7886(2) 0.0408(8) Uani 1 1 d .
H7 H 0.9632 0.6591 0.8158 0.049 Uiso 1 1 calc R
C8 C 0.97765(15) 0.8211(3) 0.7902(2) 0.0380(7) Uani 1 1 d .
H8 H 0.9622 0.8597 0.8181 0.046 Uiso 1 1 calc R
C9 C 1.0000 0.8845(3) 0.7500 0.0309(9) Uani 1 2 d S
C10 C 1.0000 1.0133(4) 0.7500 0.0321(10) Uani 1 2 d S
C11 C 0.99966(16) 1.0781(3) 0.8126(2) 0.0395(8) Uani 1 1 d .
H11 H 0.9993 1.0398 0.8558 0.047 Uiso 1 1 calc R
C12 C 0.99978(16) 1.1980(3) 0.8103(2) 0.0441(8) Uani 1 1 d .
H12 H 0.9997 1.2386 0.8529 0.053 Uiso 1 1 calc R
C13 C 0.66443(15) 0.1938(3) 0.3434(2) 0.0417(8) Uani 1 1 d .
H13 H 0.6625 0.1544 0.2988 0.050 Uiso 1 1 calc R
C14 C 0.66840(15) 0.3140(3) 0.3457(2) 0.0371(7) Uani 1 1 d .
H14 H 0.6690 0.3540 0.3033 0.044 Uiso 1 1 calc R
C15 C 0.67147(14) 0.3757(3) 0.41160(19) 0.0317(7) Uani 1 1 d .
C16 C 0.67447(14) 0.5041(3) 0.41458(19) 0.0326(7) Uani 1 1 d .
C17 C 0.69734(17) 0.5679(3) 0.3753(2) 0.0433(8) Uani 1 1 d .
H17 H 0.7145 0.5292 0.3497 0.052 Uiso 1 1 calc R
C18 C 0.69481(17) 0.6879(3) 0.3739(2) 0.0492(9) Uani 1 1 d .
H18 H 0.7102 0.7276 0.3463 0.059 Uiso 1 1 calc R
C19 C 0.66596(15) 0.1890(3) 0.4653(2) 0.0420(8) Uani 1 1 d .
H19 H 0.6650 0.1463 0.5064 0.050 Uiso 1 1 calc R
C20 C 0.67005(15) 0.3093(3) 0.4726(2) 0.0383(7) Uani 1 1 d .
H20 H 0.6718 0.3460 0.5179 0.046 Uiso 1 1 calc R
C21 C 0.65218(17) 0.5699(2) 0.4548(2) 0.0395(8) Uani 1 1 d .
H21 H 0.6381 0.5321 0.4846 0.047 Uiso 1 1 calc R
C22 C 0.65099(16) 0.6904(3) 0.4505(2) 0.0414(8) Uani 1 1 d .
H22 H 0.6352 0.7314 0.4771 0.050 Uiso 1 1 calc R
N1 N 0.66330(12) 0.1311(2) 0.40178(17) 0.0369(6) Uani 1 1 d .
N2 N 0.67146(12) 0.7517(2) 0.40998(16) 0.0374(6) Uani 1 1 d .
N3 N 1.0000 0.6396(3) 0.7500 0.0344(8) Uani 1 2 d S
N4 N 1.0000 1.2605(3) 0.7500 0.0423(9) Uani 1 2 d S
O1 O 0.34260(12) 0.9419(3) 0.25141(18) 0.0758(9) Uani 1 1 d .
O2 O 0.33014(10) 0.8084(2) 0.33706(17) 0.0709(9) Uani 1 1 d .
O3 O 0.32245(12) 1.0146(3) 0.35015(18) 0.0854(10) Uani 1 1 d .
O4 O 0.02644(10) 0.90558(19) 0.02280(16) 0.0497(6) Uani 1 1 d D
OW1 O 0.90094(13) 0.5669(2) 0.52592(17) 0.0557(7) Uani 1 1 d D
OW2 O 0.97382(14) 0.4476(2) 0.8758(2) 0.0609(8) Uani 1 1 d D
OW3 O 0.96710(14) 0.6919(3) 0.9800(2) 0.0903(11) Uani 1 1 d D
S1 S 0.31194(3) 0.91865(6) 0.29383(5) 0.03222(19) Uani 1 1 d .
Ag1 Ag 0.661359(14) -0.05981(2) 0.399259(19) 0.04875(11) Uani 1 1 d .
Ag2 Ag 1.0000 0.44949(3) 0.7500 0.05126(13) Uani 1 2 d S
H1A H 0.8789(18) 0.549(3) 0.4724(14) 0.077 Uiso 1 1 d D
H3B H 0.9811(18) 0.761(2) 0.990(3) 0.077 Uiso 1 1 d D
H3A H 0.9271(10) 0.697(4) 0.9378(19) 0.077 Uiso 1 1 d D
H1B H 0.9385(12) 0.540(3) 0.550(3) 0.077 Uiso 1 1 d D
H2A H 0.9363(12) 0.471(3) 0.857(3) 0.077 Uiso 1 1 d D
H2B H 0.984(2) 0.421(3) 0.9234(18) 0.077 Uiso 1 1 d D
H4A H 0.0000 1.0000 0.0000 0.077 Uiso 1 2 d SD

loop_
_atom_site_aniso_label
_atom_site_aniso_U_11
_atom_site_aniso_U_22
_atom_site_aniso_U_33
_atom_site_aniso_U_23
_atom_site_aniso_U_13
_atom_site_aniso_U_12
C1 0.0259(14) 0.0301(15) 0.0262(16) -0.0010(12) 0.0156(13) 0.0005(12)
C2 0.0315(16) 0.0298(16) 0.0339(18) -0.0007(13) 0.0198(15) 0.0034(13)
C3 0.0356(17) 0.0303(17) 0.0380(18) -0.0032(14) 0.0213(16) -0.0051(13)
C4 0.0271(16) 0.0382(17) 0.0321(18) -0.0011(13) 0.0159(15) -0.0001(13)
C5 0.0310(17) 0.0317(17) 0.0393(19) 0.0036(14) 0.0173(16) 0.0090(13)
C6 0.0354(17) 0.0278(16) 0.0346(18) -0.0047(13) 0.0180(16) -0.0049(13)
C7 0.0500(19) 0.0279(17) 0.050(2) 0.0036(15) 0.0325(18) -0.0029(15)
C8 0.0536(19) 0.0262(16) 0.047(2) -0.0001(14) 0.0369(18) 0.0007(14)
C9 0.037(2) 0.023(2) 0.031(2) 0.000 0.019(2) 0.000
C10 0.035(2) 0.023(2) 0.041(3) 0.000 0.024(2) 0.000
C11 0.057(2) 0.0239(16) 0.049(2) 0.0008(13) 0.0367(19) 0.0031(14)
C12 0.062(2) 0.0253(17) 0.054(2) -0.0043(15) 0.039(2) 0.0017(16)
C13 0.053(2) 0.0308(18) 0.046(2) -0.0032(15) 0.0317(18) 0.0028(15)
C14 0.054(2) 0.0295(17) 0.0371(19) -0.0006(13) 0.0318(17) 0.0011(15)
C15 0.0343(16) 0.0272(16) 0.0371(18) 0.0016(13) 0.0229(16) 0.0022(13)
C16 0.0369(17) 0.0285(16) 0.0326(18) -0.0021(13) 0.0206(16) 0.0016(13)
C17 0.066(2) 0.0297(17) 0.061(2) 0.0007(15) 0.052(2) 0.0037(15)
C18 0.075(2) 0.0304(18) 0.074(3) 0.0025(17) 0.061(2) -0.0008(17)
C19 0.055(2) 0.0303(18) 0.051(2) 0.0061(15) 0.0369(19) 0.0023(15)
C20 0.053(2) 0.0291(17) 0.045(2) 0.0007(14) 0.0356(18) 0.0038(15)
C21 0.064(2) 0.0265(16) 0.047(2) 0.0006(14) 0.0431(19) 0.0037(15)
C22 0.061(2) 0.0303(17) 0.046(2) -0.0029(15) 0.0386(19) 0.0037(16)
N1 0.0448(16) 0.0270(14) 0.0417(16) 0.0004(11) 0.0269(14) 0.0022(11)
N2 0.0497(16) 0.0259(14) 0.0418(16) -0.0007(11) 0.0298(15) -0.0007(11)
N3 0.045(2) 0.0195(18) 0.038(2) 0.000 0.024(2) 0.000
N4 0.049(2) 0.024(2) 0.058(3) 0.000 0.035(2) 0.000
O1 0.0383(14) 0.131(3) 0.0590(18) 0.0226(16) 0.0289(14) -0.0010(14)
O2 0.0368(14) 0.0485(16) 0.0729(19) 0.0281(14) 0.0016(14) -0.0036(11)
O3 0.0458(15) 0.082(2) 0.067(2) -0.0407(16) -0.0012(15) 0.0153(14)
O4 0.0254(12) 0.0422(13) 0.0550(16) -0.0028(11) 0.0087(12) -0.0024(10)
OW1 0.0586(17) 0.0579(17) 0.0505(17) -0.0053(13) 0.0318(16) 0.0078(13)
OW2 0.0612(17) 0.0510(17) 0.080(2) 0.0097(14) 0.0471(19) 0.0106(13)
OW3 0.0532(18) 0.0558(19) 0.089(3) 0.0152(17) 0.0008(17) -0.0132(15)
S1 0.0259(4) 0.0295(4) 0.0325(4) -0.0005(3) 0.0121(4) 0.0006(3)
Ag1 0.0644(2) 0.02200(14) 0.0583(2) -0.00024(11) 0.03510(17) 0.00023(11)
Ag2 0.0645(3) 0.01808(18) 0.0691(3) 0.000 0.0379(2) 0.000

loop_
_atom_type_symbol
_atom_type_description
_atom_type_scat_dispersion_real
_atom_type_scat_dispersion_imag
_atom_type_scat_source
C C 0.0033 0.0016 'International Tables Vol C Tables 4.2.6.8 and 6.1.1.4'
H H 0.0000 0.0000 'International Tables Vol C Tables 4.2.6.8 and 6.1.1.4'
N N 0.0061 0.0033 'International Tables Vol C Tables 4.2.6.8 and 6.1.1.4'
O O 0.0106 0.0060 'International Tables Vol C Tables 4.2.6.8 and 6.1.1.4'
S S 0.1246 0.1234 'International Tables Vol C Tables 4.2.6.8 and 6.1.1.4'
Ag Ag -0.8971 1.1015 'International Tables Vol C Tables 4.2.6.8 and 6.1.1.4'

loop_
_geom_angle_atom_site_label_1
_geom_angle_atom_site_label_2
_geom_angle_atom_site_label_3
_geom_angle
_geom_angle_site_symmetry_1
_geom_angle_site_symmetry_3
C2 C1 C6 118.7(3) . .
C2 C1 S1 121.3(2) . .
C6 C1 S1 120.0(2) . .
C3 C2 C1 120.8(3) . .
C3 C2 H2 119.6 . .
C1 C2 H2 119.6 . .
C2 C3 C4 120.9(3) . .
C2 C3 H3 119.6 . .
C4 C3 H3 119.6 . .
O4 C4 C3 120.2(3) . .
O4 C4 C5 121.8(3) . .
C3 C4 C5 118.0(3) . .
C6 C5 C4 120.5(3) . .
C6 C5 H5 119.8 . .
C4 C5 H5 119.8 . .
C5 C6 C1 121.1(3) . .
C5 C6 H6 119.5 . .
C1 C6 H6 119.5 . .
N3 C7 C8 123.3(3) . .
N3 C7 H7 118.4 . .
C8 C7 H7 118.4 . .
C7 C8 C9 119.6(3) . .
C7 C8 H8 120.2 . .
C9 C8 H8 120.2 . .
C8 C9 C8 117.0(4) 2_756 .
C8 C9 C10 121.49(19) 2_756 .
C8 C9 C10 121.49(19) . .
C11 C10 C11 116.1(4) 2_756 .
C11 C10 C9 121.96(19) 2_756 .
C11 C10 C9 121.96(19) . .
C12 C11 C10 120.1(3) . .
C12 C11 H11 120.0 . .
C10 C11 H11 120.0 . .
N4 C12 C11 123.9(3) . .
N4 C12 H12 118.0 . .
C11 C12 H12 118.0 . .
N1 C13 C14 123.3(3) . .
N1 C13 H13 118.4 . .
C14 C13 H13 118.4 . .
C13 C14 C15 119.9(3) . .
C13 C14 H14 120.1 . .
C15 C14 H14 120.1 . .
C14 C15 C20 116.6(3) . .
C14 C15 C16 121.0(3) . .
C20 C15 C16 122.4(3) . .
C17 C16 C21 115.7(3) . .
C17 C16 C15 122.3(3) . .
C21 C16 C15 122.0(3) . .
C18 C17 C16 120.5(3) . .
C18 C17 H17 119.7 . .
C16 C17 H17 119.7 . .
N2 C18 C17 124.1(3) . .
N2 C18 H18 118.0 . .
C17 C18 H18 118.0 . .
N1 C19 C20 123.0(3) . .
N1 C19 H19 118.5 . .
C20 C19 H19 118.5 . .
C19 C20 C15 119.7(3) . .
C19 C20 H20 120.2 . .
C15 C20 H20 120.2 . .
C22 C21 C16 120.5(3) . .
C22 C21 H21 119.7 . .
C16 C21 H21 119.7 . .
N2 C22 C21 123.4(3) . .
N2 C22 H22 118.3 . .
C21 C22 H22 118.3 . .
C13 N1 C19 117.6(3) . .
C13 N1 Ag1 122.1(2) . .
C19 N1 Ag1 120.2(2) . .
C22 N2 C18 115.8(3) . .
C22 N2 Ag1 120.5(2) . 1_565
C18 N2 Ag1 123.6(2) . 1_565
C7 N3 C7 117.3(4) 2_756 .
C7 N3 Ag2 121.36(18) 2_756 .
C7 N3 Ag2 121.36(18) . .
C12 N4 C12 115.9(4) 2_756 .
C12 N4 Ag2 122.04(19) 2_756 1_565
C12 N4 Ag2 122.04(19) . 1_565
C4 O4 H4A 114.6(2) . .
H1A OW1 H1B 107(4) . .
H2A OW2 H2B 99(4) . .
H3B OW3 H3A 105(4) . .
O2 S1 O1 112.84(17) . .
O2 S1 O3 113.11(19) . .
O1 S1 O3 110.30(19) . .
O2 S1 C1 107.10(13) . .
O1 S1 C1 107.19(15) . .
O3 S1 C1 105.82(14) . .
N2 Ag1 N1 173.22(10) 1_545 .
N4 Ag2 N3 180.000(2) 1_545 .

loop_
_geom_bond_atom_site_label_1
_geom_bond_atom_site_label_2
_geom_bond_distance
_geom_bond_site_symmetry_2
C1 C2 1.387(4) .
C1 C6 1.391(4) .
C1 S1 1.764(3) .
C2 C3 1.379(4) .
C2 H2 0.9300 .
C3 C4 1.399(4) .
C3 H3 0.9300 .
C4 O4 1.335(3) .
C4 C5 1.407(4) .
C5 C6 1.376(4) .
C5 H5 0.9300 .
C6 H6 0.9300 .
C7 N3 1.330(4) .
C7 C8 1.384(4) .
C7 H7 0.9300 .
C8 C9 1.386(4) .
C8 H8 0.9300 .
C9 C8 1.386(4) 2_756
C9 C10 1.473(6) .
C10 C11 1.399(4) 2_756
C10 C11 1.399(4) .
C11 C12 1.372(4) .
C11 H11 0.9300 .
C12 N4 1.347(4) .
C12 H12 0.9300 .
C13 N1 1.330(4) .
C13 C14 1.377(4) .
C13 H13 0.9300 .
C14 C15 1.393(4) .
C14 H14 0.9300 .
C15 C20 1.397(4) .
C15 C16 1.469(4) .
C16 C17 1.385(4) .
C16 C21 1.399(4) .
C17 C18 1.372(4) .
C17 H17 0.9300 .
C18 N2 1.347(4) .
C18 H18 0.9300 .
C19 N1 1.337(4) .
C19 C20 1.380(4) .
C19 H19 0.9300 .
C20 H20 0.9300 .
C21 C22 1.379(4) .
C21 H21 0.9300 .
C22 N2 1.344(4) .
C22 H22 0.9300 .
N1 Ag1 2.182(3) .
N2 Ag1 2.166(3) 1_565
N3 C7 1.330(4) 2_756
N3 Ag2 2.173(3) .
N4 C12 1.347(4) 2_756
N4 Ag2 2.160(4) 1_565
O1 S1 1.427(3) .
O2 S1 1.424(2) .
O3 S1 1.440(3) .
O4 H4A 1.208(2) .
OW1 H1A 0.847(19) .
OW1 H1B 0.833(19) .
OW2 H2A 0.835(19) .
OW2 H2B 0.835(19) .
OW3 H3B 0.838(19) .
OW3 H3A 0.845(18) .
Ag1 N2 2.166(3) 1_545
Ag2 N4 2.160(4) 1_545

loop_
_geom_hbond_atom_site_label_D
_geom_hbond_atom_site_label_H
_geom_hbond_atom_site_label_A
_geom_hbond_distance_DH
_geom_hbond_distance_HA
_geom_hbond_distance_DA
_geom_hbond_angle_DHA
_geom_hbond_site_symmetry_A
OW1 H1A O3 0.847(19) 1.91(2) 2.756(4) 175(4) 3_545
OW1 H1B OW2 0.833(19) 2.08(2) 2.901(4) 167(4) 2_756
OW2 H2A O1 0.835(19) 2.24(3) 2.993(4) 150(4) 8_566
OW2 H2B OW3 0.835(19) 1.97(3) 2.725(4) 151(4) 5_767
OW3 H3A O2 0.845(18) 2.038(19) 2.880(3) 174(4) 8_566
OW3 H3B O4 0.838(19) 1.90(2) 2.728(4) 171(4) 1_656
O4 H4A O4 1.208(2) 1.208(2) 2.415(4) 180.000(1) 5_575

loop_
_geom_torsion_atom_site_label_1
_geom_torsion_atom_site_label_2
_geom_torsion_atom_site_label_3
_geom_torsion_atom_site_label_4
_geom_torsion
_geom_torsion_site_symmetry_1
_geom_torsion_site_symmetry_4
C6 C1 C2 C3 0.5(4) . .
S1 C1 C2 C3 178.6(2) . .
C1 C2 C3 C4 0.0(5) . .
C2 C3 C4 O4 178.8(3) . .
C2 C3 C4 C5 -0.8(4) . .
O4 C4 C5 C6 -178.6(3) . .
C3 C4 C5 C6 1.0(5) . .
C4 C5 C6 C1 -0.4(5) . .
C2 C1 C6 C5 -0.3(4) . .
S1 C1 C6 C5 -178.4(2) . .
N3 C7 C8 C9 0.1(5) . .
C7 C8 C9 C8 -0.1(2) . 2_756
C7 C8 C9 C10 179.9(2) . .
C8 C9 C10 C11 22.4(2) 2_756 2_756
C8 C9 C10 C11 -157.6(2) . 2_756
C8 C9 C10 C11 -157.6(2) 2_756 .
C8 C9 C10 C11 22.4(2) . .
C11 C10 C11 C12 -0.1(2) 2_756 .
C9 C10 C11 C12 179.9(2) . .
C10 C11 C12 N4 0.2(5) . .
N1 C13 C14 C15 0.0(5) . .
C13 C14 C15 C20 -0.2(4) . .
C13 C14 C15 C16 -178.8(3) . .
C14 C15 C16 C17 -23.5(4) . .
C20 C15 C16 C17 158.0(3) . .
C14 C15 C16 C21 154.2(3) . .
C20 C15 C16 C21 -24.3(4) . .
C21 C16 C17 C18 -2.7(5) . .
C15 C16 C17 C18 175.1(3) . .
C16 C17 C18 N2 0.7(6) . .
N1 C19 C20 C15 0.1(5) . .
C14 C15 C20 C19 0.2(4) . .
C16 C15 C20 C19 178.8(3) . .
C17 C16 C21 C22 2.9(5) . .
C15 C16 C21 C22 -174.9(3) . .
C16 C21 C22 N2 -1.1(5) . .
C14 C13 N1 C19 0.2(5) . .
C14 C13 N1 Ag1 -177.2(2) . .
C20 C19 N1 C13 -0.3(5) . .
C20 C19 N1 Ag1 177.2(2) . .
C21 C22 N2 C18 -1.0(5) . .
C21 C22 N2 Ag1 175.7(3) . 1_565
C17 C18 N2 C22 1.2(5) . .
C17 C18 N2 Ag1 -175.5(3) . 1_565
C8 C7 N3 C7 -0.1(2) . 2_756
C8 C7 N3 Ag2 179.9(2) . .
C11 C12 N4 C12 -0.1(2) . 2_756
C11 C12 N4 Ag2 179.9(2) . 1_565
C2 C1 S1 O2 -20.1(3) . .
C6 C1 S1 O2 157.9(3) . .
C2 C1 S1 O1 101.2(3) . .
C6 C1 S1 O1 -80.8(3) . .
C2 C1 S1 O3 -141.1(3) . .
C6 C1 S1 O3 36.9(3) . .
C13 N1 Ag1 N2 105.8(8) . 1_545
C19 N1 Ag1 N2 -71.6(9) . 1_545
C7 N3 Ag2 N4 0(100) 2_756 1_545
C7 N3 Ag2 N4 0(100) . 1_545
